data_4063163
loop_
_publ_author_name
'Navarro, Janeth'
'Sola, Eduardo'
'Mart\'in, Marta'
'Dobrinovitch, Isabel T.'
'Lahoz, Fernando J.'
'Oro, Luis A.'

_publ_section_title
;
 C--H Activation and C--C Coupling Reactions in 2-Vinylpyridine Cationic
 Complexes of Iridium
;
_journal_coden_ASTM ORGND7
_journal_issue 8
_journal_name_full Organometallics
_journal_page_first 1908
_journal_page_last 1917
_journal_paper_doi 10.1021/om049953m
_journal_volume 23
_journal_year 2004
_chemical_formula_moiety 'C36 H62 Ir2 N4 P2, 2(B F4), C3 H6 O'
_chemical_formula_sum 'C39 H68 B2 F8 Ir2 N4 O P2'
_chemical_formula_weight 1228.93
_space_group_IT_number 2
_space_group_name_Hall '-P 1'
_space_group_name_H-M_alt 'P -1'
_symmetry_cell_setting triclinic
_symmetry_space_group_name_Hall '-P 1'
_symmetry_space_group_name_H-M 'P -1'
_cell_angle_alpha 72.521(2)
_cell_angle_beta 83.208(2)
_cell_angle_gamma 78.718(2)
_cell_formula_units_Z 2
_cell_length_a 10.7186(13)
_cell_length_b 15.0943(19)
_cell_length_c 15.4843(19)
_cell_measurement_temperature 173(2)
_cell_volume 2338.6(5)
_diffrn_ambient_temperature 173(2)
_exptl_crystal_density_diffrn 1.745
_cod_database_code 4063163

loop_
_symmetry_equiv_pos_as_xyz
'x, y, z'
'-x, -y, -z'

loop_
_atom_site_label
_atom_site_type_symbol
_atom_site_fract_x
_atom_site_fract_y
_atom_site_fract_z
_atom_site_U_iso_or_equiv
_atom_site_adp_type
_atom_site_occupancy
_atom_site_symmetry_multiplicity
_atom_site_calc_flag
_atom_site_refinement_flags
_atom_site_disorder_assembly
_atom_site_disorder_group
Ir1 Ir 0.40866(4) 0.54443(3) 0.08005(3) 0.03271(15) Uani 1 1 d D . .
H1A H 0.280(6) 0.497(5) 0.106(5) 0.039 Uiso 1 1 d D . .
Ir2 Ir 0.05403(4) 0.10015(3) 0.49681(3) 0.03287(15) Uani 1 1 d D . .
H2A H -0.001(7) 0.141(5) 0.582(5) 0.039 Uiso 1 1 d D . .
P1 P 0.2471(3) 0.6729(2) 0.0701(2) 0.0397(8) Uani 1 1 d . . .
P2 P -0.0158(3) 0.2588(2) 0.4321(2) 0.0370(8) Uani 1 1 d . . .
N1 N 0.5653(8) 0.6201(6) 0.0410(6) 0.039(2) Uani 1 1 d . . .
N2 N 0.4238(8) 0.5150(6) 0.2181(7) 0.038(3) Uani 1 1 d . . .
N3 N 0.1330(10) 0.0651(6) 0.3749(7) 0.050(3) Uani 1 1 d . . .
N4 N 0.2288(9) 0.1197(6) 0.5346(6) 0.046(3) Uani 1 1 d . . .
C1 C 0.4180(10) 0.5689(6) -0.0535(7) 0.036(3) Uani 1 1 d . . .
H1 H 0.3578 0.5518 -0.0833 0.043 Uiso 1 1 calc R . .
C2 C 0.5183(10) 0.6126(8) -0.1003(7) 0.041(3) Uani 1 1 d . . .
H2 H 0.5368 0.6194 -0.1633 0.049 Uiso 1 1 calc R . .
C3 C 0.5947(10) 0.6478(7) -0.0501(8) 0.035(3) Uani 1 1 d . . .
C4 C 0.6852(11) 0.7076(7) -0.0890(9) 0.044(3) Uani 1 1 d . . .
H4 H 0.7000 0.7297 -0.1530 0.053 Uiso 1 1 calc R . .
C5 C 0.7508(11) 0.7328(8) -0.0321(8) 0.051(4) Uani 1 1 d . . .
H5 H 0.8147 0.7709 -0.0561 0.062 Uiso 1 1 calc R . .
C6 C 0.7236(11) 0.7025(8) 0.0610(9) 0.052(4) Uani 1 1 d . . .
H6 H 0.7678 0.7208 0.1007 0.063 Uiso 1 1 calc R . .
C7 C 0.6342(11) 0.6468(8) 0.0950(8) 0.045(3) Uani 1 1 d . . .
H7 H 0.6187 0.6255 0.1589 0.054 Uiso 1 1 calc R . .
C8 C 0.4395(11) 0.4922(8) 0.2948(9) 0.042(3) Uani 1 1 d . . .
C9 C 0.4579(11) 0.4650(9) 0.3920(7) 0.061(4) Uani 1 1 d . . .
H9A H 0.3784 0.4853 0.4244 0.092 Uiso 1 1 calc R . .
H9B H 0.5256 0.4952 0.4024 0.092 Uiso 1 1 calc R . .
H9C H 0.4821 0.3964 0.4143 0.092 Uiso 1 1 calc R . .
C10 C 0.2182(11) 0.7200(9) 0.1686(8) 0.051(3) Uani 1 1 d . . .
H10 H 0.1988 0.6659 0.2211 0.062 Uiso 1 1 calc R . .
C11 C 0.3349(12) 0.7481(8) 0.1929(8) 0.065(4) Uani 1 1 d . . .
H11A H 0.3588 0.8018 0.1441 0.097 Uiso 1 1 calc R . .
H11B H 0.4057 0.6949 0.2006 0.097 Uiso 1 1 calc R . .
H11C H 0.3157 0.7657 0.2496 0.097 Uiso 1 1 calc R . .
C12 C 0.1007(13) 0.7974(9) 0.1654(9) 0.086(5) Uani 1 1 d . . .
H12A H 0.0974 0.8223 0.2174 0.129 Uiso 1 1 calc R . .
H12B H 0.0235 0.7708 0.1679 0.129 Uiso 1 1 calc R . .
H12C H 0.1063 0.8483 0.1090 0.129 Uiso 1 1 calc R . .
C13 C 0.0938(13) 0.6391(10) 0.0628(9) 0.066(4) Uani 1 1 d . . .
H13 H 0.0314 0.6994 0.0488 0.079 Uiso 1 1 calc R . .
C14 C 0.0416(12) 0.5783(9) 0.1497(10) 0.087(5) Uani 1 1 d . . .
H14A H -0.0449 0.5708 0.1420 0.130 Uiso 1 1 calc R . .
H14B H 0.0392 0.6080 0.1982 0.130 Uiso 1 1 calc R . .
H14C H 0.0962 0.5163 0.1655 0.130 Uiso 1 1 calc R . .
C15 C 0.0905(12) 0.5988(9) -0.0125(9) 0.074(4) Uani 1 1 d . . .
H15A H 0.1438 0.5363 0.0000 0.111 Uiso 1 1 calc R . .
H15B H 0.1230 0.6400 -0.0691 0.111 Uiso 1 1 calc R . .
H15C H 0.0025 0.5933 -0.0186 0.111 Uiso 1 1 calc R . .
C16 C 0.2574(10) 0.7699(7) -0.0359(7) 0.042(3) Uani 1 1 d . . .
H16 H 0.2918 0.7393 -0.0848 0.050 Uiso 1 1 calc R . .
C17 C 0.1339(11) 0.8342(8) -0.0681(8) 0.059(4) Uani 1 1 d . . .
H17A H 0.0992 0.8694 -0.0243 0.089 Uiso 1 1 calc R . .
H17B H 0.0722 0.7962 -0.0732 0.089 Uiso 1 1 calc R . .
H17C H 0.1505 0.8784 -0.1274 0.089 Uiso 1 1 calc R . .
C18 C 0.3555(11) 0.8322(8) -0.0319(8) 0.057(4) Uani 1 1 d . . .
H18A H 0.3898 0.8605 -0.0935 0.085 Uiso 1 1 calc R . .
H18B H 0.4252 0.7931 0.0050 0.085 Uiso 1 1 calc R . .
H18C H 0.3131 0.8821 -0.0049 0.085 Uiso 1 1 calc R . .
C21 C -0.0969(11) 0.0622(7) 0.4590(7) 0.037(3) Uani 1 1 d . . .
H21 H -0.1768 0.0631 0.4929 0.044 Uiso 1 1 calc R . .
C22 C -0.0759(12) 0.0348(8) 0.3807(9) 0.055(4) Uani 1 1 d . . .
H22 H -0.1414 0.0147 0.3588 0.066 Uiso 1 1 calc R . .
C23 C 0.0522(13) 0.0374(9) 0.3307(9) 0.055(4) Uani 1 1 d . . .
C24 C 0.0847(13) 0.0163(9) 0.2483(8) 0.056(4) Uani 1 1 d . . .
H24 H 0.0256 -0.0056 0.2219 0.067 Uiso 1 1 calc R . .
C25 C 0.2016(14) 0.0275(9) 0.2061(9) 0.061(4) Uani 1 1 d . . .
H25 H 0.2241 0.0185 0.1477 0.073 Uiso 1 1 calc R . .
C26 C 0.2867(13) 0.0526(9) 0.2519(9) 0.060(4) Uani 1 1 d . . .
H26 H 0.3707 0.0564 0.2251 0.073 Uiso 1 1 calc R . .
C27 C 0.2570(12) 0.0718(8) 0.3325(9) 0.053(4) Uani 1 1 d . . .
H27 H 0.3185 0.0896 0.3605 0.064 Uiso 1 1 calc R . .
C28 C 0.3245(12) 0.1226(8) 0.5544(9) 0.051(4) Uani 1 1 d . . .
C29 C 0.4503(10) 0.1290(9) 0.5770(9) 0.068(4) Uani 1 1 d . . .
H29A H 0.5146 0.1135 0.5309 0.102 Uiso 1 1 calc R . .
H29B H 0.4698 0.0845 0.6365 0.102 Uiso 1 1 calc R . .
H29C H 0.4510 0.1932 0.5790 0.102 Uiso 1 1 calc R . .
C210 C 0.1071(11) 0.3317(8) 0.4191(9) 0.055(4) Uani 1 1 d . . .
H210 H 0.1407 0.3142 0.4806 0.066 Uiso 1 1 calc R . .
C211 C 0.2217(12) 0.3107(8) 0.3574(9) 0.073(4) Uani 1 1 d . . .
H21A H 0.2020 0.3421 0.2941 0.110 Uiso 1 1 calc R . .
H21B H 0.2434 0.2425 0.3666 0.110 Uiso 1 1 calc R . .
H21C H 0.2940 0.3337 0.3715 0.110 Uiso 1 1 calc R . .
C212 C 0.0610(12) 0.4391(8) 0.3953(8) 0.062(4) Uani 1 1 d . . .
H22A H 0.1290 0.4699 0.4041 0.093 Uiso 1 1 calc R . .
H22B H -0.0142 0.4526 0.4349 0.093 Uiso 1 1 calc R . .
H22C H 0.0388 0.4630 0.3319 0.093 Uiso 1 1 calc R . .
C213 C -0.1446(13) 0.3055(10) 0.5066(9) 0.069(4) Uani 1 1 d . . .
H213 H -0.1754 0.3715 0.4698 0.082 Uiso 1 1 calc R . .
C214 C -0.0992(15) 0.3168(9) 0.5884(8) 0.083(5) Uani 1 1 d . . .
H24A H -0.1693 0.3500 0.6195 0.124 Uiso 1 1 calc R . .
H24B H -0.0293 0.3531 0.5709 0.124 Uiso 1 1 calc R . .
H24C H -0.0688 0.2545 0.6293 0.124 Uiso 1 1 calc R . .
C215 C -0.2635(13) 0.2581(9) 0.5258(9) 0.077(5) Uani 1 1 d . . .
H25A H -0.2462 0.1971 0.5720 0.115 Uiso 1 1 calc R . .
H25B H -0.2848 0.2483 0.4699 0.115 Uiso 1 1 calc R . .
H25C H -0.3353 0.2985 0.5479 0.115 Uiso 1 1 calc R . .
C216 C -0.0894(12) 0.2831(8) 0.3243(8) 0.055(4) Uani 1 1 d . . .
H216 H -0.1387 0.2311 0.3319 0.066 Uiso 1 1 calc R . .
C217 C -0.1875(11) 0.3782(8) 0.2964(8) 0.067(4) Uani 1 1 d . . .
H27A H -0.1416 0.4316 0.2792 0.100 Uiso 1 1 calc R . .
H27B H -0.2485 0.3828 0.3479 0.100 Uiso 1 1 calc R . .
H27C H -0.2333 0.3790 0.2450 0.100 Uiso 1 1 calc R . .
C218 C 0.0107(13) 0.2781(9) 0.2449(8) 0.086(5) Uani 1 1 d . . .
H28A H -0.0313 0.2760 0.1928 0.128 Uiso 1 1 calc R . .
H28B H 0.0749 0.2213 0.2636 0.128 Uiso 1 1 calc R . .
H28C H 0.0520 0.3339 0.2278 0.128 Uiso 1 1 calc R . .
C37S C 0.7755(14) 0.9184(10) 0.1963(11) 0.101(6) Uani 1 1 d . . .
H37A H 0.7827 0.8558 0.2403 0.151 Uiso 1 1 calc R . .
H37B H 0.7197 0.9644 0.2230 0.151 Uiso 1 1 calc R . .
H37C H 0.8601 0.9363 0.1805 0.151 Uiso 1 1 calc R . .
C38S C 0.7184(17) 0.9164(10) 0.1099(13) 0.078(5) Uani 1 1 d . . .
C39S C 0.5848(14) 0.9096(11) 0.1197(12) 0.114(7) Uani 1 1 d . . .
H39A H 0.5544 0.9175 0.0602 0.171 Uiso 1 1 calc R . .
H39B H 0.5365 0.9590 0.1454 0.171 Uiso 1 1 calc R . .
H39C H 0.5726 0.8476 0.1602 0.171 Uiso 1 1 calc R . .
O1S O 0.7817(12) 0.9231(8) 0.0405(9) 0.115(4) Uani 1 1 d . . .
B1 B 0.7024(16) 0.6366(12) 0.3538(12) 0.110 Uiso 1 1 d D . .
F1 F 0.7227(10) 0.5557(8) 0.4182(7) 0.167(4) Uiso 1 1 d D . .
F2 F 0.5850(12) 0.6666(9) 0.3363(9) 0.215(6) Uiso 1 1 d D . .
F3 F 0.7397(13) 0.6986(9) 0.3854(9) 0.233(7) Uiso 1 1 d D . .
F4 F 0.7751(14) 0.6327(11) 0.2833(9) 0.261(7) Uiso 1 1 d D . .
B2 B 0.4177(18) 0.8384(14) 0.6930(13) 0.222(17) Uiso 1 1 d D . .
F5 F 0.5143(9) 0.8196(7) 0.7410(6) 0.131(4) Uiso 1 1 d D . .
F6 F 0.3104(9) 0.8250(7) 0.7395(7) 0.145(4) Uiso 1 1 d D . .
F7 F 0.4153(9) 0.9042(7) 0.6194(7) 0.142(4) Uiso 1 1 d D . .
F8 F 0.4381(12) 0.7581(9) 0.6600(9) 0.218(6) Uiso 1 1 d D . .

loop_
_atom_site_aniso_label
_atom_site_aniso_U_11
_atom_site_aniso_U_22
_atom_site_aniso_U_33
_atom_site_aniso_U_23
_atom_site_aniso_U_13
_atom_site_aniso_U_12
Ir1 0.0321(3) 0.0339(3) 0.0288(3) -0.0042(2) -0.0064(2) -0.0023(2)
Ir2 0.0328(3) 0.0277(3) 0.0385(3) -0.0074(2) -0.0100(2) -0.0046(2)
P1 0.041(2) 0.0360(19) 0.037(2) -0.0072(15) -0.0054(15) 0.0010(15)
P2 0.044(2) 0.0278(17) 0.039(2) -0.0080(15) -0.0076(16) -0.0043(14)
N1 0.043(6) 0.039(6) 0.027(6) -0.006(5) -0.011(5) 0.011(5)
N2 0.026(6) 0.032(6) 0.058(7) -0.016(6) 0.004(5) -0.006(4)
N3 0.053(7) 0.038(6) 0.067(8) -0.011(5) -0.027(6) -0.019(5)
N4 0.053(7) 0.029(6) 0.053(7) 0.004(5) -0.022(6) -0.011(5)
C1 0.033(7) 0.012(6) 0.069(9) -0.021(6) -0.016(6) -0.001(5)
C2 0.031(7) 0.070(9) 0.022(7) -0.022(6) 0.004(5) 0.000(6)
C3 0.037(7) 0.031(7) 0.036(8) -0.011(6) -0.002(6) 0.002(5)
C4 0.045(8) 0.020(7) 0.062(9) -0.008(6) -0.002(7) -0.001(6)
C5 0.048(8) 0.063(9) 0.038(8) 0.001(7) 0.003(7) -0.026(7)
C6 0.033(8) 0.054(9) 0.076(11) -0.026(8) -0.018(7) -0.003(6)
C7 0.050(8) 0.048(8) 0.033(8) -0.012(6) -0.006(6) 0.001(7)
C8 0.034(7) 0.045(8) 0.042(8) -0.010(7) 0.008(6) -0.008(6)
C9 0.057(9) 0.103(11) 0.019(7) -0.015(7) -0.008(6) -0.004(8)
C10 0.057(9) 0.054(9) 0.041(8) -0.018(7) 0.000(7) 0.001(7)
C11 0.081(11) 0.063(10) 0.052(9) -0.025(8) 0.011(8) -0.012(8)
C12 0.097(12) 0.087(12) 0.077(11) -0.055(10) -0.012(9) 0.031(9)
C13 0.075(11) 0.061(10) 0.052(10) 0.000(8) -0.009(8) -0.014(8)
C14 0.058(10) 0.075(11) 0.103(13) -0.003(10) 0.019(9) -0.005(8)
C15 0.060(10) 0.055(10) 0.100(13) -0.007(9) -0.010(9) -0.012(7)
C16 0.040(7) 0.033(7) 0.041(8) 0.000(6) -0.006(6) 0.007(6)
C17 0.062(9) 0.039(8) 0.071(10) -0.013(7) -0.025(8) 0.011(7)
C18 0.049(9) 0.048(8) 0.060(9) 0.001(7) -0.004(7) -0.003(7)
C21 0.057(8) 0.030(7) 0.030(7) -0.012(6) -0.009(6) -0.015(6)
C22 0.046(9) 0.055(9) 0.058(9) 0.003(7) -0.019(7) -0.016(7)
C23 0.057(9) 0.052(9) 0.055(10) -0.007(7) -0.022(8) -0.006(7)
C24 0.064(10) 0.072(10) 0.033(8) -0.017(7) -0.023(7) -0.001(8)
C25 0.069(11) 0.067(10) 0.041(9) -0.005(7) -0.007(8) -0.010(8)
C26 0.057(10) 0.069(10) 0.054(10) -0.028(8) -0.009(8) 0.015(7)
C27 0.058(10) 0.029(7) 0.071(11) 0.001(7) -0.015(8) -0.021(7)
C28 0.040(8) 0.047(8) 0.067(10) -0.007(7) -0.007(7) -0.022(7)
C29 0.040(8) 0.095(11) 0.081(11) -0.035(9) -0.018(8) -0.015(8)
C210 0.058(9) 0.034(8) 0.072(10) -0.012(7) -0.008(8) -0.009(7)
C211 0.080(11) 0.046(9) 0.093(12) -0.019(8) 0.012(9) -0.022(8)
C212 0.081(11) 0.045(9) 0.060(9) 0.001(7) -0.007(8) -0.036(8)
C213 0.081(11) 0.059(10) 0.071(11) -0.020(8) -0.004(9) -0.022(8)
C214 0.145(15) 0.069(11) 0.040(9) -0.024(8) -0.002(10) -0.021(10)
C215 0.098(13) 0.074(11) 0.057(10) -0.018(8) 0.000(9) -0.015(9)
C216 0.068(10) 0.046(8) 0.050(9) -0.009(7) -0.022(8) -0.003(7)
C217 0.065(10) 0.062(10) 0.059(10) 0.001(8) -0.024(8) 0.004(7)
C218 0.111(13) 0.088(12) 0.040(9) -0.013(8) -0.010(9) 0.017(10)
C37S 0.089(13) 0.085(13) 0.132(16) -0.033(12) -0.013(12) -0.020(10)
C38S 0.088(14) 0.044(9) 0.113(16) -0.037(10) 0.018(12) -0.025(9)
C39S 0.074(13) 0.122(15) 0.174(19) -0.078(14) -0.005(13) -0.028(11)
O1S 0.118(11) 0.099(9) 0.135(12) -0.051(9) 0.028(9) -0.026(8)

loop_
_geom_bond_atom_site_label_1
_geom_bond_atom_site_label_2
_geom_bond_distance
_geom_bond_site_symmetry_2
_geom_bond_publ_flag
Ir1 C1 1.982(11) . ?
Ir1 N2 2.069(10) . ?
Ir1 N1 2.141(9) . ?
Ir1 C2 2.284(11) 2_665 ?
Ir1 P1 2.314(3) . ?
Ir1 C1 2.355(10) 2_665 ?
Ir1 H1A 1.62(6) . ?
Ir2 C21 2.019(10) . ?
Ir2 N4 2.126(10) . ?
Ir2 N3 2.146(11) . ?
Ir2 C21 2.304(10) 2_556 ?
Ir2 P2 2.309(3) . ?
Ir2 C22 2.324(11) 2_556 ?
Ir2 H2A 1.62(6) . ?
P1 C13 1.838(13) . ?
P1 C10 1.838(12) . ?
P1 C16 1.850(10) . ?
P2 C210 1.833(12) . ?
P2 C216 1.838(11) . ?
P2 C213 1.862(14) . ?
N1 C3 1.362(12) . ?
N1 C7 1.369(13) . ?
N2 C8 1.155(13) . ?
N3 C23 1.359(14) . ?
N3 C27 1.418(14) . ?
N4 C28 1.116(12) . ?
C1 C2 1.388(13) . ?
C1 Ir1 2.355(9) 2_665 ?
C1 H1 0.9500 . ?
C2 C3 1.459(14) . ?
C2 Ir1 2.284(11) 2_665 ?
C2 H2 0.9500 . ?
C3 C4 1.413(14) . ?
C4 C5 1.367(14) . ?
C4 H4 0.9500 . ?
C5 C6 1.388(15) . ?
C5 H5 0.9500 . ?
C6 C7 1.353(14) . ?
C6 H6 0.9500 . ?
C7 H7 0.9500 . ?
C8 C9 1.463(14) . ?
C9 H9A 0.9800 . ?
C9 H9B 0.9800 . ?
C9 H9C 0.9800 . ?
C10 C11 1.517(15) . ?
C10 C12 1.535(15) . ?
C10 H10 1.0000 . ?
C11 H11A 0.9800 . ?
C11 H11B 0.9800 . ?
C11 H11C 0.9800 . ?
C12 H12A 0.9800 . ?
C12 H12B 0.9800 . ?
C12 H12C 0.9800 . ?
C13 C15 1.476(16) . ?
C13 C14 1.499(15) . ?
C13 H13 1.0000 . ?
C14 H14A 0.9800 . ?
C14 H14B 0.9800 . ?
C14 H14C 0.9800 . ?
C15 H15A 0.9800 . ?
C15 H15B 0.9800 . ?
C15 H15C 0.9800 . ?
C16 C17 1.518(13) . ?
C16 C18 1.558(14) . ?
C16 H16 1.0000 . ?
C17 H17A 0.9800 . ?
C17 H17B 0.9800 . ?
C17 H17C 0.9800 . ?
C18 H18A 0.9800 . ?
C18 H18B 0.9800 . ?
C18 H18C 0.9800 . ?
C21 C22 1.376(14) . ?
C21 H21 0.9500 . ?
C22 C23 1.496(16) . ?
C22 Ir2 2.324(11) 2_556 ?
C22 H22 0.9500 . ?
C23 C24 1.395(16) . ?
C24 C25 1.360(15) . ?
C24 H24 0.9500 . ?
C25 C26 1.388(16) . ?
C25 H25 0.9500 . ?
C26 C27 1.354(16) . ?
C26 H26 0.9500 . ?
C27 H27 0.9500 . ?
C28 C29 1.461(14) . ?
C29 H29A 0.9800 . ?
C29 H29B 0.9800 . ?
C29 H29C 0.9800 . ?
C210 C211 1.507(15) . ?
C210 C212 1.542(14) . ?
C210 H210 1.0000 . ?
C211 H21A 0.9800 . ?
C211 H21B 0.9800 . ?
C211 H21C 0.9800 . ?
C212 H22A 0.9800 . ?
C212 H22B 0.9800 . ?
C212 H22C 0.9800 . ?
C213 C214 1.476(16) . ?
C213 C215 1.538(16) . ?
C213 H213 1.0000 . ?
C214 H24A 0.9800 . ?
C214 H24B 0.9800 . ?
C214 H24C 0.9800 . ?
C215 H25A 0.9800 . ?
C215 H25B 0.9800 . ?
C215 H25C 0.9800 . ?
C216 C218 1.542(16) . ?
C216 C217 1.580(14) . ?
C216 H216 1.0000 . ?
C217 H27A 0.9800 . ?
C217 H27B 0.9800 . ?
C217 H27C 0.9800 . ?
C218 H28A 0.9800 . ?
C218 H28B 0.9800 . ?
C218 H28C 0.9800 . ?
C37S C38S 1.55(2) . ?
C37S H37A 0.9800 . ?
C37S H37B 0.9800 . ?
C37S H37C 0.9800 . ?
C38S O1S 1.189(16) . ?
C38S C39S 1.443(19) . ?
C39S H39A 0.9800 . ?
C39S H39B 0.9800 . ?
C39S H39C 0.9800 . ?
B1 F4 1.274(15) . ?
B1 F2 1.284(15) . ?
B1 F3 1.319(15) . ?
B1 F1 1.323(15) . ?
B2 F7 1.266(16) . ?
B2 F5 1.283(16) . ?
B2 F6 1.300(16) . ?
B2 F8 1.420(18) . ?
